data_4023243
loop_
_publ_author_name
'Mateo Alajar\'in'
'Jos\'e Cabrera'
'Aurelia Pastor'
'Pilar S\'anchez-Andrada'
'Delia Bautista'

_publ_section_title
;
 Polar Hetero-Diels-Alder Reactions of 4-Alkenylthiazoles with
 1,2,4-Triazoline-3,5-diones: An Experimental and Computational Study
;
_journal_name_full 'Journal of Organic Chemistry'
_journal_page_first 963
_journal_page_last 973
_journal_paper_doi 10.1021/jo7021668
_journal_volume 73
_journal_year 2008
_chemical_formula_sum 'C36 H28 Cl3 N7 O4 S'
_chemical_formula_weight 761.06
_chemical_name_systematic
; 
 ? 
;
_space_group_IT_number 2
_symmetry_cell_setting triclinic
_symmetry_space_group_name_Hall '-P 1'
_symmetry_space_group_name_H-M 'P -1'
_atom_sites_solution_hydrogens geom
_atom_sites_solution_primary direct
_atom_sites_solution_secondary difmap
_audit_creation_method SHELXL-97
_cell_angle_alpha 81.004(2)
_cell_angle_beta 87.258(2)
_cell_angle_gamma 67.033(2)
_cell_formula_units_Z 2
_cell_length_a 11.6653(6)
_cell_length_b 12.9166(7)
_cell_length_c 13.2350(7)
_cell_measurement_reflns_used 1556
_cell_measurement_temperature 100(2)
_cell_measurement_theta_max 19.84
_cell_measurement_theta_min 2.40
_cell_volume 1813.34(17)
_computing_cell_refinement 'Bruker SAINT'
_computing_data_collection 'Bruker SMART'
_computing_data_reduction 'Bruker SAINT'
_computing_molecular_graphics 'Bruker SHELXTL'
_computing_publication_material 'Bruker SHELXTL'
_computing_structure_refinement 'SHELXL-97 (Sheldrick, 1997)'
_computing_structure_solution 'SHELXS-97 (Sheldrick, 1990)'
_diffrn_ambient_temperature 100(2)
_diffrn_detector_area_resol_mean 8.26
_diffrn_measured_fraction_theta_full 0.994
_diffrn_measured_fraction_theta_max 0.991
_diffrn_measurement_device_type 'Bruker SMART APEX'
_diffrn_measurement_method \w-scan
_diffrn_radiation_monochromator graphite
_diffrn_radiation_source 'fine-focus sealed tube'
_diffrn_radiation_type MoK\a
_diffrn_radiation_wavelength 0.71073
_diffrn_reflns_av_R_equivalents 0.0909
_diffrn_reflns_av_sigmaI/netI 0.1538
_diffrn_reflns_limit_h_max 14
_diffrn_reflns_limit_h_min -14
_diffrn_reflns_limit_k_max 16
_diffrn_reflns_limit_k_min -16
_diffrn_reflns_limit_l_max 16
_diffrn_reflns_limit_l_min -16
_diffrn_reflns_number 20701
_diffrn_reflns_theta_full 26.00
_diffrn_reflns_theta_max 26.73
_diffrn_reflns_theta_min 1.73
_exptl_absorpt_coefficient_mu 0.360
_exptl_absorpt_correction_type none
_exptl_crystal_colour colourless
_exptl_crystal_density_diffrn 1.394
_exptl_crystal_density_method 'not measured'
_exptl_crystal_description needle
_exptl_crystal_F_000 784
_exptl_crystal_size_max 0.21
_exptl_crystal_size_mid 0.07
_exptl_crystal_size_min 0.06
_refine_diff_density_max 0.947
_refine_diff_density_min -1.081
_refine_diff_density_rms 0.115
_refine_ls_extinction_method none
_refine_ls_goodness_of_fit_ref 0.998
_refine_ls_hydrogen_treatment 'rigid methyls, others riding'
_refine_ls_matrix_type full
_refine_ls_number_parameters 462
_refine_ls_number_reflns 7636
_refine_ls_number_restraints 6
_refine_ls_restrained_S_all 0.999
_refine_ls_R_factor_all 0.1612
_refine_ls_R_factor_gt 0.0959
_refine_ls_shift/su_max 0.000
_refine_ls_shift/su_mean 0.000
_refine_ls_structure_factor_coef Fsqd
_refine_ls_weighting_details 'calc w=1/[\s^2^(Fo^2^)+(0.1429P)^2^+0.0000P] where P=(Fo^2^+2Fc^2^)/3'
_refine_ls_weighting_scheme calc
_refine_ls_wR_factor_gt 0.2484
_refine_ls_wR_factor_ref 0.2868
_reflns_number_gt 4213
_reflns_number_total 7636
_reflns_threshold_expression >2sigma(I)
_cod_data_source_file jo7021668-File003.cif
_cod_data_source_block vjjc103btm
_cod_database_code 4023243

loop_
_symmetry_equiv_pos_as_xyz
'x, y, z'
'-x, -y, -z'

loop_
_atom_site_label
_atom_site_type_symbol
_atom_site_fract_x
_atom_site_fract_y
_atom_site_fract_z
_atom_site_U_iso_or_equiv
_atom_site_adp_type
_atom_site_occupancy
_atom_site_symmetry_multiplicity
_atom_site_calc_flag
_atom_site_refinement_flags
_atom_site_disorder_assembly
_atom_site_disorder_group
S1 S -0.19106(13) 0.69636(12) 0.09720(10) 0.0173(3) Uani 1 1 d . . .
N1 N 0.1102(4) 0.6483(4) -0.1474(3) 0.0182(10) Uani 1 1 d . . .
N2 N 0.0430(4) 0.6418(4) 0.0092(3) 0.0165(10) Uani 1 1 d . . .
N3 N 0.1493(4) 0.6667(4) 0.0079(3) 0.0152(10) Uani 1 1 d . . .
N4 N -0.0865(4) 0.7373(4) 0.2477(3) 0.0148(10) Uani 1 1 d . . .
N5 N 0.0608(4) 0.9021(4) 0.1076(3) 0.0177(10) Uani 1 1 d . . .
N6 N 0.1357(4) 0.8092(3) 0.1779(3) 0.0118(9) Uani 1 1 d . . .
N7 N 0.1176(4) 0.9665(3) 0.2319(3) 0.0136(9) Uani 1 1 d . . .
O1 O -0.0853(4) 0.6359(3) -0.1151(3) 0.0206(9) Uani 1 1 d . . .
O2 O 0.2973(4) 0.6652(4) -0.1153(3) 0.0293(10) Uani 1 1 d . . .
O3 O 0.0110(4) 1.0956(3) 0.0901(3) 0.0247(10) Uani 1 1 d . . .
O4 O 0.2114(3) 0.7931(3) 0.3400(3) 0.0170(8) Uani 1 1 d . . .
C1 C -0.1918(5) 0.7372(5) 0.2187(4) 0.0192(12) Uani 1 1 d . . .
C2 C 0.0025(5) 0.7019(4) 0.1736(4) 0.0126(11) Uani 1 1 d . . .
C3 C 0.1323(5) 0.6963(4) 0.1848(4) 0.0134(11) Uani 1 1 d . . .
H3 H 0.1640 0.6543 0.2544 0.016 Uiso 1 1 calc R . .
C4 C 0.2190(5) 0.6286(4) 0.1062(4) 0.0147(11) Uani 1 1 d . . .
H4 H 0.2932 0.6496 0.0981 0.018 Uiso 1 1 calc R . .
C5 C 0.2647(5) 0.4996(4) 0.1416(4) 0.0187(12) Uani 1 1 d . . .
H5 H 0.1901 0.4799 0.1556 0.022 Uiso 1 1 calc R . .
C6 C 0.1986(6) 0.6599(5) -0.0878(4) 0.0222(13) Uani 1 1 d . . .
C7 C 0.0097(6) 0.6412(4) -0.0902(4) 0.0179(12) Uani 1 1 d . . .
C8 C -0.0372(5) 0.6783(4) 0.0899(4) 0.0133(11) Uani 1 1 d . . .
C9 C 0.0579(5) 0.9981(5) 0.1370(4) 0.0173(12) Uani 1 1 d . . .
C10 C 0.1617(5) 0.8492(4) 0.2607(4) 0.0141(11) Uani 1 1 d . . .
C11 C -0.3073(5) 0.7698(5) 0.2764(4) 0.0243(14) Uani 1 1 d . . .
C12 C -0.3933(6) 0.7193(5) 0.2690(5) 0.0290(14) Uani 1 1 d . . .
H12 H -0.3742 0.6595 0.2294 0.035 Uiso 1 1 calc R . .
C13 C -0.5050(6) 0.7565(6) 0.3191(5) 0.0369(17) Uani 1 1 d . . .
H13 H -0.5638 0.7236 0.3128 0.044 Uiso 1 1 calc R . .
C14 C -0.5320(6) 0.8424(7) 0.3790(5) 0.0395(18) Uani 1 1 d . . .
H14 H -0.6097 0.8694 0.4124 0.047 Uiso 1 1 calc R . .
C15 C -0.4465(7) 0.8873(7) 0.3892(5) 0.045(2) Uani 1 1 d . . .
H15 H -0.4637 0.9434 0.4327 0.054 Uiso 1 1 calc R . .
C16 C -0.3336(6) 0.8531(6) 0.3373(5) 0.0351(17) Uani 1 1 d . . .
H16 H -0.2758 0.8870 0.3440 0.042 Uiso 1 1 calc R . .
C17 C 0.3413(6) 0.4317(5) 0.0592(5) 0.0282(14) Uani 1 1 d . . .
H17A H 0.4125 0.4529 0.0414 0.042 Uiso 1 1 calc R . .
H17B H 0.2890 0.4485 -0.0019 0.042 Uiso 1 1 calc R . .
H17C H 0.3712 0.3502 0.0853 0.042 Uiso 1 1 calc R . .
C21 C 0.1198(5) 0.6437(5) -0.2564(4) 0.0234(13) Uani 1 1 d . . .
C22 C 0.0916(6) 0.5647(5) -0.2946(4) 0.0326(16) Uani 1 1 d . . .
H22 H 0.0639 0.5135 -0.2510 0.039 Uiso 1 1 calc R . .
C23 C 0.1042(7) 0.5606(6) -0.3996(5) 0.048(2) Uani 1 1 d . . .
H23 H 0.0855 0.5056 -0.4278 0.058 Uiso 1 1 calc R . .
C24 C 0.1430(7) 0.6347(7) -0.4620(5) 0.050(2) Uani 1 1 d . . .
H24 H 0.1503 0.6316 -0.5333 0.060 Uiso 1 1 calc R . .
C25 C 0.1721(7) 0.7151(7) -0.4213(5) 0.0430(19) Uani 1 1 d . . .
H25 H 0.2011 0.7657 -0.4643 0.052 Uiso 1 1 calc R . .
C26 C 0.1584(6) 0.7200(6) -0.3196(5) 0.0346(16) Uani 1 1 d . . .
H26 H 0.1753 0.7760 -0.2915 0.041 Uiso 1 1 calc R . .
C31 C 0.1425(5) 1.0399(5) 0.2915(4) 0.0180(12) Uani 1 1 d . . .
C32 C 0.1998(6) 1.1103(5) 0.2461(5) 0.0269(14) Uani 1 1 d . . .
H32 H 0.2205 1.1126 0.1757 0.032 Uiso 1 1 calc R . .
C33 C 0.2266(7) 1.1777(5) 0.3053(5) 0.0339(16) Uani 1 1 d . . .
H33 H 0.2642 1.2281 0.2748 0.041 Uiso 1 1 calc R . .
C34 C 0.1995(7) 1.1724(5) 0.4069(5) 0.0360(17) Uani 1 1 d . . .
H34 H 0.2218 1.2168 0.4470 0.043 Uiso 1 1 calc R . .
C35 C 0.1397(6) 1.1029(6) 0.4525(5) 0.0335(16) Uani 1 1 d . . .
H35 H 0.1182 1.1022 0.5226 0.040 Uiso 1 1 calc R . .
C36 C 0.1114(6) 1.0342(5) 0.3948(4) 0.0256(14) Uani 1 1 d . . .
H36 H 0.0721 0.9851 0.4248 0.031 Uiso 1 1 calc R . .
C41 C 0.2945(6) 0.4274(4) 0.3317(4) 0.0199(12) Uani 1 1 d . . .
H41 H 0.2166 0.4201 0.3308 0.024 Uiso 1 1 calc R . .
C42 C 0.3614(6) 0.3972(5) 0.4225(4) 0.0261(14) Uani 1 1 d . . .
H42 H 0.3309 0.3677 0.4833 0.031 Uiso 1 1 calc R . .
C43 C 0.4744(6) 0.4108(5) 0.4234(5) 0.0308(15) Uani 1 1 d . . .
H43 H 0.5209 0.3909 0.4855 0.037 Uiso 1 1 calc R . .
C44 C 0.5189(6) 0.4526(5) 0.3353(5) 0.0259(14) Uani 1 1 d . . .
H44 H 0.5956 0.4621 0.3366 0.031 Uiso 1 1 calc R . .
C45 C 0.4517(5) 0.4809(5) 0.2443(4) 0.0234(13) Uani 1 1 d . . .
H45 H 0.4832 0.5091 0.1833 0.028 Uiso 1 1 calc R . .
C46 C 0.3396(5) 0.4687(4) 0.2413(4) 0.0169(12) Uani 1 1 d . . .
C99 C 0.6152(7) 0.1320(7) 0.0762(6) 0.066(3) Uani 1 1 d D . .
H99 H 0.6161 0.2001 0.1026 0.079 Uiso 1 1 calc R . .
Cl1 Cl 0.5838(3) 0.1671(2) -0.0588(2) 0.0754(8) Uani 1 1 d D . .
Cl2 Cl 0.4959(2) 0.0958(2) 0.1361(2) 0.0864(9) Uani 1 1 d D . .
Cl3 Cl 0.7584(2) 0.0216(2) 0.1010(2) 0.0861(9) Uani 1 1 d D . .

loop_
_atom_site_aniso_label
_atom_site_aniso_U_11
_atom_site_aniso_U_22
_atom_site_aniso_U_33
_atom_site_aniso_U_23
_atom_site_aniso_U_13
_atom_site_aniso_U_12
S1 0.0160(7) 0.0257(8) 0.0118(7) -0.0028(5) -0.0007(5) -0.0096(6)
N1 0.022(3) 0.020(2) 0.006(2) 0.0033(18) -0.0030(19) -0.002(2)
N2 0.015(2) 0.023(2) 0.012(2) -0.0039(19) -0.0005(18) -0.007(2)
N3 0.012(2) 0.017(2) 0.012(2) 0.0021(18) -0.0028(18) -0.0022(19)
N4 0.009(2) 0.020(2) 0.014(2) -0.0023(18) -0.0013(18) -0.0043(19)
N5 0.026(3) 0.009(2) 0.013(2) 0.0009(17) -0.008(2) -0.002(2)
N6 0.016(2) 0.010(2) 0.008(2) 0.0015(16) -0.0060(17) -0.0043(18)
N7 0.018(2) 0.012(2) 0.010(2) -0.0032(17) -0.0060(18) -0.0034(19)
O1 0.027(2) 0.023(2) 0.013(2) -0.0026(16) -0.0053(17) -0.0107(19)
O2 0.018(2) 0.041(3) 0.021(2) -0.0014(19) 0.0075(18) -0.006(2)
O3 0.037(3) 0.013(2) 0.020(2) -0.0017(16) -0.0141(19) -0.0043(19)
O4 0.021(2) 0.0160(19) 0.0124(19) 0.0037(15) -0.0072(16) -0.0071(17)
C1 0.025(3) 0.023(3) 0.009(3) -0.002(2) 0.004(2) -0.010(3)
C2 0.014(3) 0.012(3) 0.011(3) 0.004(2) -0.002(2) -0.005(2)
C3 0.013(3) 0.012(3) 0.011(3) 0.000(2) 0.000(2) -0.002(2)
C4 0.014(3) 0.017(3) 0.010(3) -0.002(2) -0.002(2) -0.003(2)
C5 0.018(3) 0.015(3) 0.022(3) -0.004(2) -0.007(2) -0.004(2)
C6 0.023(3) 0.021(3) 0.015(3) 0.000(2) 0.002(2) -0.001(3)
C7 0.029(3) 0.011(3) 0.009(3) -0.001(2) -0.003(2) -0.003(2)
C8 0.014(3) 0.014(3) 0.014(3) -0.003(2) 0.002(2) -0.007(2)
C9 0.025(3) 0.018(3) 0.013(3) -0.005(2) -0.004(2) -0.010(2)
C10 0.011(3) 0.020(3) 0.014(3) -0.007(2) 0.006(2) -0.009(2)
C11 0.014(3) 0.041(4) 0.010(3) 0.001(3) -0.004(2) -0.004(3)
C12 0.024(3) 0.032(4) 0.027(3) -0.003(3) 0.002(3) -0.008(3)
C13 0.018(3) 0.054(5) 0.030(4) 0.015(3) -0.005(3) -0.012(3)
C14 0.015(3) 0.066(5) 0.020(3) 0.001(3) 0.001(3) -0.001(3)
C15 0.032(4) 0.070(5) 0.027(4) -0.024(4) 0.001(3) -0.007(4)
C16 0.020(3) 0.055(5) 0.026(3) -0.019(3) -0.001(3) -0.005(3)
C17 0.033(4) 0.025(3) 0.022(3) -0.006(3) -0.009(3) -0.004(3)
C21 0.017(3) 0.027(3) 0.014(3) -0.004(2) 0.000(2) 0.005(3)
C22 0.040(4) 0.028(4) 0.013(3) 0.000(3) -0.002(3) 0.003(3)
C23 0.055(5) 0.037(4) 0.029(4) -0.019(3) -0.009(4) 0.013(4)
C24 0.042(5) 0.058(5) 0.014(3) 0.001(3) 0.003(3) 0.016(4)
C25 0.036(4) 0.052(5) 0.018(3) 0.004(3) 0.004(3) 0.004(4)
C26 0.027(4) 0.038(4) 0.020(3) 0.002(3) 0.001(3) 0.005(3)
C31 0.019(3) 0.015(3) 0.014(3) -0.004(2) -0.007(2) 0.000(2)
C32 0.040(4) 0.024(3) 0.022(3) -0.001(3) -0.009(3) -0.017(3)
C33 0.050(4) 0.023(3) 0.034(4) 0.002(3) -0.015(3) -0.021(3)
C34 0.054(5) 0.021(3) 0.031(4) -0.007(3) -0.024(3) -0.008(3)
C35 0.037(4) 0.034(4) 0.023(3) -0.016(3) -0.012(3) -0.001(3)
C36 0.031(4) 0.026(3) 0.020(3) -0.007(3) -0.007(3) -0.009(3)
C41 0.023(3) 0.014(3) 0.021(3) -0.001(2) 0.000(2) -0.006(2)
C42 0.038(4) 0.026(3) 0.014(3) -0.001(2) 0.004(3) -0.013(3)
C43 0.036(4) 0.026(3) 0.026(3) -0.001(3) -0.009(3) -0.008(3)
C44 0.019(3) 0.028(3) 0.027(3) 0.002(3) -0.014(3) -0.006(3)
C45 0.022(3) 0.023(3) 0.018(3) 0.001(2) 0.003(2) -0.003(3)
C46 0.019(3) 0.007(3) 0.020(3) -0.003(2) -0.005(2) 0.001(2)
C99 0.053(5) 0.041(5) 0.107(8) 0.012(5) -0.022(5) -0.029(4)
Cl1 0.0785(18) 0.0794(18) 0.0716(17) -0.0011(13) -0.0047(13) -0.0372(15)
Cl2 0.0583(16) 0.0772(18) 0.109(2) 0.0271(15) 0.0075(15) -0.0267(14)
Cl3 0.0535(15) 0.0659(16) 0.118(2) 0.0172(15) 0.0033(14) -0.0131(13)

loop_
_atom_type_symbol
_atom_type_description
_atom_type_scat_dispersion_real
_atom_type_scat_dispersion_imag
_atom_type_scat_source
C C 0.0033 0.0016 'International Tables Vol C Tables 4.2.6.8 and 6.1.1.4'
H H 0.0000 0.0000 'International Tables Vol C Tables 4.2.6.8 and 6.1.1.4'
N N 0.0061 0.0033 'International Tables Vol C Tables 4.2.6.8 and 6.1.1.4'
O O 0.0106 0.0060 'International Tables Vol C Tables 4.2.6.8 and 6.1.1.4'
S S 0.1246 0.1234 'International Tables Vol C Tables 4.2.6.8 and 6.1.1.4'
Cl Cl 0.1484 0.1585 'International Tables Vol C Tables 4.2.6.8 and 6.1.1.4'

loop_
_geom_angle_atom_site_label_1
_geom_angle_atom_site_label_2
_geom_angle_atom_site_label_3
_geom_angle
_geom_angle_site_symmetry_1
_geom_angle_site_symmetry_3
_geom_angle_publ_flag
C8 S1 C1 87.2(3) . . ?
C7 N1 C6 112.1(4) . . ?
C7 N1 C21 123.0(5) . . ?
C6 N1 C21 124.9(5) . . ?
C7 N2 N3 109.8(4) . . ?
C7 N2 C8 127.1(5) . . ?
N3 N2 C8 114.1(4) . . ?
C6 N3 N2 108.3(4) . . ?
C6 N3 C4 126.7(5) . . ?
N2 N3 C4 113.9(4) . . ?
C1 N4 C2 109.8(4) . . ?
C9 N5 N6 108.4(4) . . ?
C10 N6 N5 108.9(4) . . ?
C10 N6 C3 122.8(4) . . ?
N5 N6 C3 122.1(4) . . ?
C9 N7 C10 110.6(4) . . ?
C9 N7 C31 126.8(4) . . ?
C10 N7 C31 122.4(4) . . ?
N4 C1 C11 125.8(5) . . ?
N4 C1 S1 115.4(4) . . ?
C11 C1 S1 118.9(4) . . ?
C8 C2 N4 115.4(5) . . ?
C8 C2 C3 122.7(5) . . ?
N4 C2 C3 121.8(4) . . ?
N6 C3 C2 112.2(4) . . ?
N6 C3 C4 111.0(4) . . ?
C2 C3 C4 110.8(4) . . ?
N3 C4 C3 106.5(4) . . ?
N3 C4 C5 113.5(4) . . ?
C3 C4 C5 111.6(4) . . ?
C46 C5 C17 111.2(5) . . ?
C46 C5 C4 109.3(4) . . ?
C17 C5 C4 111.8(5) . . ?
O2 C6 N3 127.3(6) . . ?
O2 C6 N1 127.5(5) . . ?
N3 C6 N1 105.2(5) . . ?
O1 C7 N2 125.4(5) . . ?
O1 C7 N1 131.2(5) . . ?
N2 C7 N1 103.4(5) . . ?
C2 C8 N2 121.4(5) . . ?
C2 C8 S1 112.2(4) . . ?
N2 C8 S1 126.4(4) . . ?
O3 C9 N5 127.3(5) . . ?
O3 C9 N7 126.1(5) . . ?
N5 C9 N7 106.6(4) . . ?
O4 C10 N6 126.6(5) . . ?
O4 C10 N7 128.8(5) . . ?
N6 C10 N7 104.6(4) . . ?
C16 C11 C12 119.5(6) . . ?
C16 C11 C1 119.3(6) . . ?
C12 C11 C1 121.2(6) . . ?
C13 C12 C11 120.1(6) . . ?
C12 C13 C14 120.1(7) . . ?
C15 C14 C13 119.5(6) . . ?
C14 C15 C16 121.6(7) . . ?
C11 C16 C15 119.2(7) . . ?
C22 C21 C26 121.3(6) . . ?
C22 C21 N1 119.5(5) . . ?
C26 C21 N1 119.2(5) . . ?
C21 C22 C23 118.3(7) . . ?
C24 C23 C22 120.7(7) . . ?
C23 C24 C25 120.2(7) . . ?
C26 C25 C24 119.1(7) . . ?
C25 C26 C21 120.4(7) . . ?
C32 C31 C36 122.1(5) . . ?
C32 C31 N7 119.4(5) . . ?
C36 C31 N7 118.5(5) . . ?
C31 C32 C33 118.6(6) . . ?
C34 C33 C32 120.7(6) . . ?
C33 C34 C35 120.8(6) . . ?
C34 C35 C36 119.8(6) . . ?
C35 C36 C31 118.0(6) . . ?
C42 C41 C46 121.0(5) . . ?
C41 C42 C43 119.0(5) . . ?
C44 C43 C42 120.5(6) . . ?
C43 C44 C45 119.9(6) . . ?
C46 C45 C44 120.8(5) . . ?
C45 C46 C41 118.8(5) . . ?
C45 C46 C5 121.3(5) . . ?
C41 C46 C5 119.9(5) . . ?
Cl3 C99 Cl2 111.1(4) . . ?
Cl3 C99 Cl1 110.3(5) . . ?
Cl2 C99 Cl1 108.6(4) . . ?

loop_
_geom_bond_atom_site_label_1
_geom_bond_atom_site_label_2
_geom_bond_distance
_geom_bond_site_symmetry_2
_geom_bond_publ_flag
S1 C8 1.718(5) . ?
S1 C1 1.768(5) . ?
N1 C7 1.391(7) . ?
N1 C6 1.395(7) . ?
N1 C21 1.450(7) . ?
N2 C7 1.390(6) . ?
N2 N3 1.397(6) . ?
N2 C8 1.399(7) . ?
N3 C6 1.367(7) . ?
N3 C4 1.478(6) . ?
N4 C1 1.304(7) . ?
N4 C2 1.387(6) . ?
N5 C9 1.343(7) . ?
N5 N6 1.407(6) . ?
N6 C10 1.375(6) . ?
N6 C3 1.464(6) . ?
N7 C9 1.390(6) . ?
N7 C10 1.391(7) . ?
N7 C31 1.440(6) . ?
O1 C7 1.202(7) . ?
O2 C6 1.214(7) . ?
O3 C9 1.234(6) . ?
O4 C10 1.207(6) . ?
C1 C11 1.462(8) . ?
C2 C8 1.341(7) . ?
C2 C3 1.501(7) . ?
C3 C4 1.538(7) . ?
C4 C5 1.538(7) . ?
C5 C46 1.529(7) . ?
C5 C17 1.533(8) . ?
C11 C16 1.375(9) . ?
C11 C12 1.408(8) . ?
C12 C13 1.378(9) . ?
C13 C14 1.392(10) . ?
C14 C15 1.355(10) . ?
C15 C16 1.398(9) . ?
C21 C22 1.359(9) . ?
C21 C26 1.388(9) . ?
C22 C23 1.397(9) . ?
C23 C24 1.363(11) . ?
C24 C25 1.397(11) . ?
C25 C26 1.357(9) . ?
C31 C32 1.379(8) . ?
C31 C36 1.396(8) . ?
C32 C33 1.384(8) . ?
C33 C34 1.364(9) . ?
C34 C35 1.392(10) . ?
C35 C36 1.393(8) . ?
C41 C42 1.381(8) . ?
C41 C46 1.398(8) . ?
C42 C43 1.398(9) . ?
C43 C44 1.373(9) . ?
C44 C45 1.389(8) . ?
C45 C46 1.380(8) . ?
C99 Cl3 1.725(8) . ?
C99 Cl2 1.752(7) . ?
C99 Cl1 1.793(8) . ?

loop_
_geom_hbond_atom_site_label_D
_geom_hbond_atom_site_label_H
_geom_hbond_atom_site_label_A
_geom_hbond_distance_DH
_geom_hbond_distance_HA
_geom_hbond_distance_DA
_geom_hbond_angle_DHA
_geom_hbond_site_symmetry_A
C99 H99 O2 1.00 2.36 3.275(9) 152.4 2_665
C5 H5 O1 1.00 2.40 3.268(7) 144.9 2_565

loop_
_geom_torsion_atom_site_label_1
_geom_torsion_atom_site_label_2
_geom_torsion_atom_site_label_3
_geom_torsion_atom_site_label_4
_geom_torsion
_geom_torsion_site_symmetry_1
_geom_torsion_site_symmetry_2
_geom_torsion_site_symmetry_3
_geom_torsion_site_symmetry_4
_geom_torsion_publ_flag
C7 N2 N3 C6 -11.8(6) . . . . ?
C8 N2 N3 C6 -161.6(4) . . . . ?
C7 N2 N3 C4 -158.4(4) . . . . ?
C8 N2 N3 C4 51.8(6) . . . . ?
C9 N5 N6 C10 10.3(6) . . . . ?
C9 N5 N6 C3 163.3(5) . . . . ?
C2 N4 C1 C11 -179.7(5) . . . . ?
C2 N4 C1 S1 -1.2(6) . . . . ?
C8 S1 C1 N4 0.6(4) . . . . ?
C8 S1 C1 C11 179.2(5) . . . . ?
C1 N4 C2 C8 1.3(6) . . . . ?
C1 N4 C2 C3 178.5(5) . . . . ?
C10 N6 C3 C2 109.6(5) . . . . ?
N5 N6 C3 C2 -39.6(6) . . . . ?
C10 N6 C3 C4 -125.8(5) . . . . ?
N5 N6 C3 C4 85.0(6) . . . . ?
C8 C2 C3 N6 108.2(5) . . . . ?
N4 C2 C3 N6 -68.7(6) . . . . ?
C8 C2 C3 C4 -16.5(7) . . . . ?
N4 C2 C3 C4 166.5(4) . . . . ?
C6 N3 C4 C3 156.9(5) . . . . ?
N2 N3 C4 C3 -63.8(5) . . . . ?
C6 N3 C4 C5 -79.9(7) . . . . ?
N2 N3 C4 C5 59.5(6) . . . . ?
N6 C3 C4 N3 -82.1(5) . . . . ?
C2 C3 C4 N3 43.3(5) . . . . ?
N6 C3 C4 C5 153.5(4) . . . . ?
C2 C3 C4 C5 -81.1(5) . . . . ?
N3 C4 C5 C46 177.8(4) . . . . ?
C3 C4 C5 C46 -61.8(6) . . . . ?
N3 C4 C5 C17 54.2(6) . . . . ?
C3 C4 C5 C17 174.7(4) . . . . ?
N2 N3 C6 O2 -172.3(6) . . . . ?
C4 N3 C6 O2 -31.2(9) . . . . ?
N2 N3 C6 N1 9.0(5) . . . . ?
C4 N3 C6 N1 150.1(5) . . . . ?
C7 N1 C6 O2 178.0(6) . . . . ?
C21 N1 C6 O2 -2.0(9) . . . . ?
C7 N1 C6 N3 -3.3(6) . . . . ?
C21 N1 C6 N3 176.7(5) . . . . ?
N3 N2 C7 O1 -170.7(5) . . . . ?
C8 N2 C7 O1 -25.9(8) . . . . ?
N3 N2 C7 N1 9.2(5) . . . . ?
C8 N2 C7 N1 154.0(5) . . . . ?
C6 N1 C7 O1 176.3(6) . . . . ?
C21 N1 C7 O1 -3.8(9) . . . . ?
C6 N1 C7 N2 -3.6(6) . . . . ?
C21 N1 C7 N2 176.3(5) . . . . ?
N4 C2 C8 N2 179.9(4) . . . . ?
C3 C2 C8 N2 2.8(8) . . . . ?
N4 C2 C8 S1 -0.9(6) . . . . ?
C3 C2 C8 S1 -178.0(4) . . . . ?
C7 N2 C8 C2 -162.8(5) . . . . ?
N3 N2 C8 C2 -19.3(7) . . . . ?
C7 N2 C8 S1 18.2(8) . . . . ?
N3 N2 C8 S1 161.7(4) . . . . ?
C1 S1 C8 C2 0.2(4) . . . . ?
C1 S1 C8 N2 179.3(5) . . . . ?
N6 N5 C9 O3 173.1(6) . . . . ?
N6 N5 C9 N7 -7.2(6) . . . . ?
C10 N7 C9 O3 -178.6(5) . . . . ?
C31 N7 C9 O3 -3.6(9) . . . . ?
C10 N7 C9 N5 1.8(6) . . . . ?
C31 N7 C9 N5 176.8(5) . . . . ?
N5 N6 C10 O4 171.1(5) . . . . ?
C3 N6 C10 O4 18.3(8) . . . . ?
N5 N6 C10 N7 -8.7(5) . . . . ?
C3 N6 C10 N7 -161.5(4) . . . . ?
C9 N7 C10 O4 -175.4(5) . . . . ?
C31 N7 C10 O4 9.4(8) . . . . ?
C9 N7 C10 N6 4.4(6) . . . . ?
C31 N7 C10 N6 -170.8(5) . . . . ?
N4 C1 C11 C16 32.5(9) . . . . ?
S1 C1 C11 C16 -146.0(5) . . . . ?
N4 C1 C11 C12 -148.8(6) . . . . ?
S1 C1 C11 C12 32.7(7) . . . . ?
C16 C11 C12 C13 2.7(9) . . . . ?
C1 C11 C12 C13 -175.9(6) . . . . ?
C11 C12 C13 C14 -1.5(9) . . . . ?
C12 C13 C14 C15 -1.3(10) . . . . ?
C13 C14 C15 C16 2.9(11) . . . . ?
C12 C11 C16 C15 -1.2(10) . . . . ?
C1 C11 C16 C15 177.5(6) . . . . ?
C14 C15 C16 C11 -1.6(11) . . . . ?
C7 N1 C21 C22 -44.5(8) . . . . ?
C6 N1 C21 C22 135.5(6) . . . . ?
C7 N1 C21 C26 135.8(6) . . . . ?
C6 N1 C21 C26 -44.2(8) . . . . ?
C26 C21 C22 C23 1.0(9) . . . . ?
N1 C21 C22 C23 -178.7(6) . . . . ?
C21 C22 C23 C24 -0.5(10) . . . . ?
C22 C23 C24 C25 0.7(11) . . . . ?
C23 C24 C25 C26 -1.5(11) . . . . ?
C24 C25 C26 C21 2.0(10) . . . . ?
C22 C21 C26 C25 -1.9(9) . . . . ?
N1 C21 C26 C25 177.8(6) . . . . ?
C9 N7 C31 C32 -50.9(8) . . . . ?
C10 N7 C31 C32 123.5(6) . . . . ?
C9 N7 C31 C36 131.2(6) . . . . ?
C10 N7 C31 C36 -54.4(7) . . . . ?
C36 C31 C32 C33 -0.2(9) . . . . ?
N7 C31 C32 C33 -178.0(5) . . . . ?
C31 C32 C33 C34 1.5(10) . . . . ?
C32 C33 C34 C35 -2.7(10) . . . . ?
C33 C34 C35 C36 2.6(10) . . . . ?
C34 C35 C36 C31 -1.3(9) . . . . ?
C32 C31 C36 C35 0.1(9) . . . . ?
N7 C31 C36 C35 177.9(5) . . . . ?
C46 C41 C42 C43 1.4(9) . . . . ?
C41 C42 C43 C44 -0.6(9) . . . . ?
C42 C43 C44 C45 -0.5(9) . . . . ?
C43 C44 C45 C46 0.6(9) . . . . ?
C44 C45 C46 C41 0.2(8) . . . . ?
C44 C45 C46 C5 180.0(5) . . . . ?
C42 C41 C46 C45 -1.3(8) . . . . ?
C42 C41 C46 C5 179.0(5) . . . . ?
C17 C5 C46 C45 58.0(7) . . . . ?
C4 C5 C46 C45 -65.9(7) . . . . ?
C17 C5 C46 C41 -122.2(6) . . . . ?
C4 C5 C46 C41 113.9(5) . . . . ?
